data_2006769
loop_
_publ_author_name
'Kandasamy Chinnakali'
'Ibrahim Abdul Razak'
'Hoong-Kun Fun'
'Kamaraj Sriraghavan'
'Vaylakkavoor T.Ramakrishnan'

_publ_section_title
;
 5-Amino-1,6-dimethyl-1,2-dihydroquinolin-2-one Monohydrate
;
_journal_issue 12
_journal_name_full 'Acta Crystallographica Section C'
_journal_page_first 1855
_journal_page_last 1857
_journal_paper_doi 10.1107/S0108270197010767
_journal_volume 53
_journal_year 1997
_chemical_formula_moiety 'C11 H12 N2 O1, H2 O1'
_chemical_formula_sum 'C11 H14 N2 O2'
_chemical_formula_weight 206.24
_chemical_name_systematic
;
5-Amino-1,6-dimethyl-quinol-2-one Monohydrate
;
_space_group_IT_number 14
_symmetry_cell_setting monoclinic
_symmetry_space_group_name_Hall '-P 2ybc'
_symmetry_space_group_name_H-M 'P 1 21/c 1'
_audit_creation_method SHELXL
_cell_angle_alpha 90.00
_cell_angle_beta 98.080(10)
_cell_angle_gamma 90.00
_cell_formula_units_Z 4
_cell_length_a 9.2330(10)
_cell_length_b 15.2830(10)
_cell_length_c 7.4480(10)
_cell_measurement_reflns_used 40
_cell_measurement_temperature 293(2)
_cell_measurement_theta_max 12.48
_cell_measurement_theta_min 5.44
_cell_volume 1040.54(19)
_diffrn_ambient_temperature 293(2)
_diffrn_measurement_device 'Siemens P4 diffractometer'
_diffrn_measurement_method '\q/2\q scans'
_diffrn_radiation_monochromator graphite
_diffrn_radiation_source 'fine-focus sealed tube'
_diffrn_radiation_type MoK\a
_diffrn_radiation_wavelength 0.71073
_diffrn_reflns_av_R_equivalents 0.0254
_diffrn_reflns_av_sigmaI/netI 0.0285
_diffrn_reflns_limit_h_max 11
_diffrn_reflns_limit_h_min -11
_diffrn_reflns_limit_k_max 1
_diffrn_reflns_limit_k_min -19
_diffrn_reflns_limit_l_max 9
_diffrn_reflns_limit_l_min -1
_diffrn_reflns_number 3104
_diffrn_reflns_theta_max 27.50
_diffrn_reflns_theta_min 2.23
_diffrn_standards_decay_% <3
_diffrn_standards_interval_count 97
_diffrn_standards_number 3
_exptl_absorpt_coefficient_mu 0.092
_exptl_absorpt_correction_type none
_exptl_crystal_colour orange
_exptl_crystal_density_diffrn 1.317
_exptl_crystal_density_method 'not measured'
_exptl_crystal_description rectangular
_exptl_crystal_F_000 440
_exptl_crystal_size_max 0.80
_exptl_crystal_size_mid 0.60
_exptl_crystal_size_min 0.50
_refine_diff_density_max 0.21
_refine_diff_density_min -0.15
_refine_ls_extinction_coef 0.021(4)
_refine_ls_extinction_method 'SHELXL93 (Sheldrick, 1993)'
_refine_ls_goodness_of_fit_all 1.070
_refine_ls_goodness_of_fit_obs 1.180
_refine_ls_hydrogen_treatment refall
_refine_ls_matrix_type full
_refine_ls_number_parameters 193
_refine_ls_number_reflns 2367
_refine_ls_number_restraints 0
_refine_ls_restrained_S_all 1.070
_refine_ls_restrained_S_obs 1.180
_refine_ls_R_factor_all 0.0502
_refine_ls_R_factor_obs .0390
_refine_ls_shift/esd_max 0.000
_refine_ls_shift/esd_mean 0.000
_refine_ls_structure_factor_coef Fsqd
_refine_ls_weighting_details 'w = 1/[\s^2^(Fo^2^)+(0.0702P)^2^+0.0588P] where P=(Fo^2^+2Fc^2^)/3'
_refine_ls_weighting_scheme calc
_refine_ls_wR_factor_all 0.1267
_refine_ls_wR_factor_obs .1208
_reflns_number_observed 1814
_reflns_number_total 2367
_reflns_observed_criterion >2sigma(I)
_cod_data_source_file bm1174.cif
_cod_data_source_block ksr195
_cod_depositor_comments
;
The following automatic conversions were performed:

'_refine_ls_weighting_scheme' value 'calc w =
1/[\s^2^(Fo^2^)+(0.0702P)^2^+0.0588P] where P=(Fo^2^+2Fc^2^)/3' was
changed to 'calc'. New tag '_refine_ls_weighting_details' was
created. The value of the new tag was set to 'w =
1/[\s^2^(Fo^2^)+(0.0702P)^2^+0.0588P] where P=(Fo^2^+2Fc^2^)/3'.

Automatic conversion script
Id: cif_fix_values 3143 2015-03-26 13:38:13Z robertas 
;
_cod_original_cell_volume 1040.5(2)
_cod_original_sg_symbol_H-M 'P 21/c'
_cod_database_code 2006769

loop_
_symmetry_equiv_pos_as_xyz
'x, y, z'
'-x, y+1/2, -z+1/2'
'-x, -y, -z'
'x, -y-1/2, z-1/2'

loop_
_atom_site_aniso_label
_atom_site_aniso_U_11
_atom_site_aniso_U_22
_atom_site_aniso_U_33
_atom_site_aniso_U_12
_atom_site_aniso_U_13
_atom_site_aniso_U_23
N1 .0324(5) .0467(6) .0470(6) .0008(4) .0100(4) .0040(4)
C2 .0385(6) .0491(7) .0450(6) .0034(5) .0044(5) .0021(5)
C3 .0457(6) .0563(7) .0384(6) -.0015(5) .0084(5) .0069(6)
C4 .0392(6) .0501(7) .0416(6) -.0029(5) .0114(5) .0036(5)
C5 .0372(6) .0386(6) .0431(6) .0019(4) .0072(5) -.0014(5)
C6 .0473(7) .0403(6) .0448(7) .0025(5) .0009(5) .0024(5)
C7 .0578(7) .0434(7) .0401(6) .0005(5) .0086(5) .0083(5)
C8 .0462(6) .0484(7) .0474(7) -.0012(5) .0165(5) .0078(5)
C9 .0361(6) .0363(5) .0412(6) .0032(4) .0096(5) .0006(5)
C10 .0357(5) .0355(5) .0382(6) .0017(4) .0092(4) -.0006(4)
O11 .0417(5) .0857(8) .0558(6) .0011(5) -.0021(4) .0108(5)
C12 .0360(6) .0771(11) .0708(10) -.0057(7) .0130(6) .0154(8)
N13 .0354(5) .0754(8) .0517(7) -.0067(5) .0036(5) .0070(6)
C14 .0603(9) .0730(11) .0613(9) -.0039(8) -.0113(8) .0168(8)
O1W .0573(6) .0864(8) .0476(6) .0018(6) .0104(5) .0089(6)

loop_
_atom_site_label
_atom_site_fract_x
_atom_site_fract_y
_atom_site_fract_z
_atom_site_U_iso_or_equiv
_atom_site_thermal_displace_type
_atom_site_calc_flag
_atom_site_refinement_flags
_atom_site_occupancy
_atom_site_disorder_group
_atom_site_type_symbol
N1 .28096(10) .36686(7) .88879(14) .0416(3) Uani d . 1 . N
C2 .27429(13) .40259(9) .7187(2) .0443(3) Uani d . 1 . C
C3 .40999(14) .43195(9) .6668(2) .0465(3) Uani d . 1 . C
C4 .53659(13) .42618(9) .7790(2) .0431(3) Uani d . 1 . C
C5 .67482(12) .38444(8) 1.0798(2) .0395(3) Uani d . 1 . C
C6 .67371(14) .34627(8) 1.2503(2) .0447(3) Uani d . 1 . C
C7 .54046(15) .32067(8) 1.2992(2) .0469(3) Uani d . 1 . C
C8 .40973(14) .32817(9) 1.1857(2) .0464(3) Uani d . 1 . C
C9 .41000(12) .36218(7) 1.0116(2) .0375(3) Uani d . 1 . C
C10 .54223(11) .39146(7) .95750(15) .0361(3) Uani d . 1 . C
O11 .15499(10) .40759(8) .61630(14) .0619(3) Uani d . 1 . O
C12 .14559(15) .33128(13) .9423(3) .0608(4) Uani d . 1 . C
N13 .80475(12) .41221(9) 1.0290(2) .0544(3) Uani d . 1 . N
C14 .8128(2) .33352(14) 1.3789(3) .0668(5) Uani d . 1 . C
O1W .08942(13) .49056(9) .28175(15) .0635(3) Uani d . 1 . O
H3 .4042(19) .4556(12) .539(3) .073(5) Uiso d . 1 . H
H4 .6252(18) .4486(11) .739(2) .057(4) Uiso d . 1 . H
H7 .5446(16) .2961(11) 1.415(2) .058(4) Uiso d . 1 . H
H8 .3184(19) .3099(12) 1.224(2) .074(5) Uiso d . 1 . H
H12A .160(2) .2711(14) .978(3) .087(6) Uiso d . 1 . H
H12B .071(2) .3344(14) .836(3) .092(6) Uiso d . 1 . H
H12C .112(2) .3689(16) 1.048(3) .104(7) Uiso d . 1 . H
H13A .8086(19) .4446(12) .924(3) .072(5) Uiso d . 1 . H
H13B .878(2) .4174(12) 1.116(3) .074(5) Uiso d . 1 . H
H14A .799(2) .2989(16) 1.476(3) .105(7) Uiso d . 1 . H
H14B .857(3) .3886(18) 1.416(3) .106(7) Uiso d . 1 . H
H14C .888(3) .2992(18) 1.325(3) .120(9) Uiso d . 1 . H
H1OW .124(2) .4661(14) .384(3) .086(6) Uiso d . 1 . H
H2OW .021(2) .5268(14) .305(3) .082(6) Uiso d . 1 . H

loop_
_atom_type_symbol
_atom_type_description
_atom_type_scat_dispersion_real
_atom_type_scat_dispersion_imag
_atom_type_scat_source
C C 0.0033 0.0016 'International Tables Vol C Tables 4.2.6.8 and 6.1.1.4'
H H 0.0000 0.0000 'International Tables Vol C Tables 4.2.6.8 and 6.1.1.4'
N N 0.0061 0.0033 'International Tables Vol C Tables 4.2.6.8 and 6.1.1.4'
O O 0.0106 0.0060 'International Tables Vol C Tables 4.2.6.8 and 6.1.1.4'

loop_
_geom_angle_atom_site_label_1
_geom_angle_atom_site_label_2
_geom_angle_atom_site_label_3
_geom_angle
_geom_angle_publ_flag
C2 N1 C9 123.20(10) no
C2 N1 C12 117.91(11) ?
C9 N1 C12 118.88(11) ?
O11 C2 N1 120.56(11) no
O11 C2 C3 122.97(12) no
N1 C2 C3 116.47(11) no
C4 C3 C2 121.97(12) no
C3 C4 C10 121.33(11) no
N13 C5 C6 119.76(11) no
N13 C5 C10 120.42(11) no
C6 C5 C10 119.79(10) no
C7 C6 C5 118.39(11) no
C7 C6 C14 120.40(13) ?
C5 C6 C14 121.21(13) ?
C8 C7 C6 123.28(12) no
C7 C8 C9 118.97(11) no
C8 C9 N1 120.91(10) no
C8 C9 C10 119.84(11) no
N1 C9 C10 119.26(10) no
C9 C10 C5 119.61(10) no
C9 C10 C4 117.69(10) no
C5 C10 C4 122.69(10) no

loop_
_geom_bond_atom_site_label_1
_geom_bond_atom_site_label_2
_geom_bond_site_symmetry_2
_geom_bond_distance
_geom_bond_publ_flag
N1 C2 . 1.373(2) no
N1 C9 . 1.3983(14) no
N1 C12 . 1.469(2) no
C2 O11 . 1.2509(15) no
C2 C3 . 1.434(2) no
C3 C4 . 1.341(2) no
C4 C10 . 1.426(2) no
C5 N13 . 1.374(2) no
C5 C6 . 1.399(2) no
C5 C10 . 1.4234(15) no
C6 C7 . 1.387(2) no
C6 C14 . 1.503(2) no
C7 C8 . 1.377(2) no
C8 C9 . 1.397(2) no
C9 C10 . 1.411(2) no

loop_
_geom_hbond_atom_site_label_D
_geom_hbond_atom_site_label_H
_geom_hbond_atom_site_label_A
_geom_hbond_site_symmetry_A
_geom_hbond_distance_DH
_geom_hbond_distance_HA
_geom_hbond_distance_DA
_geom_hbond_angle_DHA
O1W H1OW O11 1_555 0.86(2) 1.94(2) 2.786(2) 167(2)
O1W H2OW O11 3_566 0.88(2) 2.06(2) 2.928(2) 169(2)
N13 H13A O1W 3_666 0.93(2) 2.15(2) 3.026(2) 156(2)
N13 H13B O1W 1_656 0.87(2) 2.43(2) 3.239(2) 155(2)

loop_
_geom_torsion_atom_site_label_1
_geom_torsion_atom_site_label_2
_geom_torsion_atom_site_label_3
_geom_torsion_atom_site_label_4
_geom_torsion
C9 N1 C2 O11 -177.74(11)
C12 N1 C2 O11 2.8(2)
C9 N1 C2 C3 3.0(2)
C12 N1 C2 C3 -176.38(13)
O11 C2 C3 C4 179.81(13)
N1 C2 C3 C4 -1.0(2)
C2 C3 C4 C10 -0.9(2)
N13 C5 C6 C7 178.59(12)
C10 C5 C6 C7 -3.6(2)
N13 C5 C6 C14 -1.0(2)
C10 C5 C6 C14 176.76(13)
C5 C6 C7 C8 2.3(2)
C14 C6 C7 C8 -178.03(14)
C6 C7 C8 C9 0.8(2)
C7 C8 C9 N1 176.74(11)
C7 C8 C9 C10 -2.6(2)
C2 N1 C9 C8 177.53(12)
C12 N1 C9 C8 -3.0(2)
C2 N1 C9 C10 -3.2(2)
C12 N1 C9 C10 176.27(12)
C8 C9 C10 C5 1.3(2)
N1 C9 C10 C5 -178.07(10)
C8 C9 C10 C4 -179.57(11)
N1 C9 C10 C4 1.1(2)
N13 C5 C10 C9 179.67(11)
C6 C5 C10 C9 1.9(2)
N13 C5 C10 C4 0.5(2)
C6 C5 C10 C4 -177.26(11)
C3 C4 C10 C9 0.8(2)
C3 C4 C10 C5 179.98(12)

loop_
_cod_related_entry_id
_cod_related_entry_database
_cod_related_entry_code
1 ChemSpider 21137381
